data_7108083
loop_
_publ_author_name
'Celedonio M. Alvarez'
'Romen Carrillo'
'Raul Garcia-Rodriguez'
'Daniel Miguel'

_publ_section_title
;
 Intramolecular carboboration of carbonyl ligands to form boroxycarbenes
;
_journal_name_full Chem.Commun.
_journal_page_first 7705
_journal_paper_doi 10.1039/c2cc33443g
_journal_volume 48
_journal_year 2012
_chemical_formula_sum 'C37 H44 B Mn N O5 P'
_chemical_formula_weight 679.45
_chemical_name_systematic
;
?
;
_space_group_IT_number 14
_symmetry_cell_setting monoclinic
_symmetry_space_group_name_Hall '-P 2yn'
_symmetry_space_group_name_H-M 'P 1 21/n 1'
_atom_sites_solution_hydrogens geom
_atom_sites_solution_primary direct
_atom_sites_solution_secondary difmap
_audit_creation_method SHELXL-97
_cell_angle_alpha 90.00
_cell_angle_beta 106.245(11)
_cell_angle_gamma 90.00
_cell_formula_units_Z 4
_cell_length_a 12.581(6)
_cell_length_b 17.889(9)
_cell_length_c 16.664(9)
_cell_measurement_reflns_used 986
_cell_measurement_temperature 298(2)
_cell_measurement_theta_max 20.44
_cell_measurement_theta_min 2.54
_cell_volume 3601(3)
_computing_cell_refinement 'Bruker SMART'
_computing_data_collection 'Bruker SMART'
_computing_data_reduction 'Bruker SHELXTL'
_computing_molecular_graphics 'Bruker SHELXTL'
_computing_publication_material 'Bruker SHELXTL'
_computing_structure_refinement 'SHELXL-97 (Sheldrick, 1997)'
_computing_structure_solution 'SHELXS-97 (Sheldrick, 1990)'
_diffrn_ambient_temperature 298(2)
_diffrn_measured_fraction_theta_full 0.997
_diffrn_measured_fraction_theta_max 0.997
_diffrn_measurement_device_type 'CCD area detector'
_diffrn_measurement_method 'phi and omega scans'
_diffrn_radiation_monochromator graphite
_diffrn_radiation_source 'fine-focus sealed tube'
_diffrn_radiation_type MoK\a
_diffrn_radiation_wavelength 0.71073
_diffrn_reflns_av_R_equivalents 0.0593
_diffrn_reflns_av_sigmaI/netI 0.0601
_diffrn_reflns_limit_h_max 15
_diffrn_reflns_limit_h_min -15
_diffrn_reflns_limit_k_max 21
_diffrn_reflns_limit_k_min -21
_diffrn_reflns_limit_l_max 20
_diffrn_reflns_limit_l_min -20
_diffrn_reflns_number 28738
_diffrn_reflns_theta_full 25.39
_diffrn_reflns_theta_max 25.39
_diffrn_reflns_theta_min 1.71
_exptl_absorpt_coefficient_mu 0.452
_exptl_absorpt_correction_T_max 1.00000
_exptl_absorpt_correction_T_min 0.780007
_exptl_absorpt_correction_type multi-scan
_exptl_absorpt_process_details sadabs
_exptl_crystal_colour YELLOW
_exptl_crystal_density_diffrn 1.253
_exptl_crystal_density_method 'not measured'
_exptl_crystal_description BLOCK
_exptl_crystal_F_000 1432
_exptl_crystal_size_max 0.25
_exptl_crystal_size_mid 0.21
_exptl_crystal_size_min 0.16
_refine_diff_density_max 0.607
_refine_diff_density_min -0.248
_refine_diff_density_rms 0.061
_refine_ls_extinction_method none
_refine_ls_goodness_of_fit_ref 0.979
_refine_ls_hydrogen_treatment constr
_refine_ls_matrix_type full
_refine_ls_number_parameters 409
_refine_ls_number_reflns 6614
_refine_ls_number_restraints 0
_refine_ls_restrained_S_all 0.979
_refine_ls_R_factor_all 0.1057
_refine_ls_R_factor_gt 0.0527
_refine_ls_shift/su_max 0.001
_refine_ls_shift/su_mean 0.000
_refine_ls_structure_factor_coef Fsqd
_refine_ls_weighting_details 'calc w=1/[\s^2^(Fo^2^)+(0.1027P)^2^+0.0000P] where P=(Fo^2^+2Fc^2^)/3'
_refine_ls_weighting_scheme calc
_refine_ls_wR_factor_gt 0.1450
_refine_ls_wR_factor_ref 0.1781
_reflns_number_gt 3784
_reflns_number_total 6614
_reflns_threshold_expression >2sigma(I)
_cod_data_source_file c2cc33443g.txt
_cod_data_source_block Compound_10a_rg749cm
_cod_original_sg_symbol_H-M P2(1)/n
_cod_database_code 7108083

loop_
_symmetry_equiv_pos_as_xyz
'x, y, z'
'-x+1/2, y+1/2, -z+1/2'
'-x, -y, -z'
'x-1/2, -y-1/2, z-1/2'

loop_
_atom_site_label
_atom_site_type_symbol
_atom_site_fract_x
_atom_site_fract_y
_atom_site_fract_z
_atom_site_U_iso_or_equiv
_atom_site_adp_type
_atom_site_occupancy
_atom_site_symmetry_multiplicity
_atom_site_calc_flag
_atom_site_refinement_flags
Mn1 Mn 0.31732(5) 0.59278(3) 0.23297(3) 0.0453(2) Uani 1 1 d .
C1 C 0.2864(3) 0.5117(2) 0.1693(2) 0.0530(10) Uani 1 1 d .
O1 O 0.2671(3) 0.46136(17) 0.12297(19) 0.0765(9) Uani 1 1 d .
C2 C 0.2336(3) 0.6430(2) 0.1483(2) 0.0552(10) Uani 1 1 d .
O2 O 0.1785(3) 0.67663(18) 0.09175(19) 0.0857(10) Uani 1 1 d .
N1 N 0.3696(3) 0.68440(16) 0.30775(19) 0.0483(8) Uani 1 1 d .
O4 O 0.43092(19) 0.54514(13) 0.33634(14) 0.0448(6) Uani 1 1 d .
P1 P 0.16169(8) 0.57480(6) 0.28589(6) 0.0477(3) Uani 1 1 d .
C3 C 0.4507(4) 0.6010(2) 0.1972(2) 0.0545(10) Uani 1 1 d .
O3 O 0.5397(2) 0.57119(16) 0.24058(16) 0.0604(7) Uani 1 1 d .
C11 C 0.3574(4) 0.7569(2) 0.2846(3) 0.0627(11) Uani 1 1 d .
H11 H 0.3223 0.7680 0.2289 0.075 Uiso 1 1 calc R
C12 C 0.3936(4) 0.8142(2) 0.3383(3) 0.0796(14) Uani 1 1 d .
H12 H 0.3840 0.8633 0.3193 0.096 Uiso 1 1 calc R
C13 C 0.4452(4) 0.7994(2) 0.4222(3) 0.0791(14) Uani 1 1 d .
H13 H 0.4687 0.8378 0.4607 0.095 Uiso 1 1 calc R
C14 C 0.4600(4) 0.7262(2) 0.4455(3) 0.0664(12) Uani 1 1 d .
H14 H 0.4956 0.7144 0.5009 0.080 Uiso 1 1 calc R
C15 C 0.4229(3) 0.6696(2) 0.3885(2) 0.0489(9) Uani 1 1 d .
C16 C 0.4326(3) 0.5878(2) 0.4089(2) 0.0471(9) Uani 1 1 d .
H16A H 0.5011 0.5784 0.4520 0.057 Uiso 1 1 calc R
H16B H 0.3716 0.5725 0.4302 0.057 Uiso 1 1 calc R
B1 B 0.5402(4) 0.5233(3) 0.3180(3) 0.0532(11) Uani 1 1 d .
C21 C 0.4657(4) 0.6376(3) 0.1188(3) 0.0796(14) Uani 1 1 d .
H21A H 0.4038 0.6708 0.0953 0.096 Uiso 1 1 calc R
H21B H 0.5328 0.6675 0.1333 0.096 Uiso 1 1 calc R
C22 C 0.4729(8) 0.5823(4) 0.0564(4) 0.156(3) Uani 1 1 d .
H22A H 0.5391 0.5533 0.0770 0.234 Uiso 1 1 calc R
H22B H 0.4745 0.6072 0.0058 0.234 Uiso 1 1 calc R
H22C H 0.4096 0.5499 0.0454 0.234 Uiso 1 1 calc R
C31 C 0.5295(4) 0.4379(2) 0.2875(3) 0.0650(12) Uani 1 1 d .
H31A H 0.4594 0.4317 0.2451 0.078 Uiso 1 1 calc R
H31B H 0.5880 0.4274 0.2616 0.078 Uiso 1 1 calc R
C32 C 0.5361(4) 0.3809(3) 0.3566(3) 0.0847(15) Uani 1 1 d .
H32A H 0.6044 0.3873 0.3997 0.127 Uiso 1 1 calc R
H32B H 0.5329 0.3314 0.3340 0.127 Uiso 1 1 calc R
H32C H 0.4750 0.3882 0.3798 0.127 Uiso 1 1 calc R
C41 C 0.6486(3) 0.5435(3) 0.3897(3) 0.0633(11) Uani 1 1 d .
H41A H 0.6478 0.5966 0.4015 0.076 Uiso 1 1 calc R
H41B H 0.6473 0.5168 0.4401 0.076 Uiso 1 1 calc R
C42 C 0.7563(4) 0.5248(3) 0.3686(3) 0.0918(16) Uani 1 1 d .
H42A H 0.7621 0.4716 0.3634 0.138 Uiso 1 1 calc R
H42B H 0.8181 0.5427 0.4124 0.138 Uiso 1 1 calc R
H42C H 0.7563 0.5483 0.3168 0.138 Uiso 1 1 calc R
C51 C 0.1501(3) 0.4873(2) 0.3405(2) 0.0532(10) Uani 1 1 d .
C52 C 0.0575(4) 0.4707(3) 0.3654(3) 0.0804(14) Uani 1 1 d .
H52 H -0.0019 0.5038 0.3532 0.097 Uiso 1 1 calc R
C53 C 0.0516(5) 0.4067(3) 0.4075(4) 0.1000(18) Uani 1 1 d .
H53 H -0.0116 0.3964 0.4240 0.120 Uiso 1 1 calc R
C54 C 0.1383(6) 0.3567(3) 0.4261(3) 0.0907(18) Uani 1 1 d .
H54 H 0.1338 0.3130 0.4552 0.109 Uiso 1 1 calc R
C55 C 0.2306(5) 0.3718(2) 0.4016(3) 0.0764(14) Uani 1 1 d .
H55 H 0.2894 0.3382 0.4139 0.092 Uiso 1 1 calc R
C56 C 0.2372(4) 0.4372(2) 0.3585(2) 0.0580(11) Uani 1 1 d .
H56 H 0.3002 0.4472 0.3416 0.070 Uiso 1 1 calc R
C61 C 0.1472(3) 0.6464(2) 0.3603(2) 0.0509(9) Uani 1 1 d .
C62 C 0.1285(4) 0.7195(3) 0.3324(3) 0.0766(14) Uani 1 1 d .
H62 H 0.1176 0.7303 0.2761 0.092 Uiso 1 1 calc R
C63 C 0.1257(5) 0.7773(3) 0.3886(4) 0.0940(17) Uani 1 1 d .
H63 H 0.1111 0.8260 0.3691 0.113 Uiso 1 1 calc R
C64 C 0.1440(5) 0.7628(3) 0.4704(4) 0.0932(17) Uani 1 1 d .
H64 H 0.1432 0.8015 0.5074 0.112 Uiso 1 1 calc R
C65 C 0.1638(4) 0.6908(3) 0.4996(3) 0.0802(14) Uani 1 1 d .
H65 H 0.1763 0.6808 0.5562 0.096 Uiso 1 1 calc R
C66 C 0.1651(3) 0.6330(2) 0.4441(3) 0.0585(10) Uani 1 1 d .
H66 H 0.1784 0.5844 0.4641 0.070 Uiso 1 1 calc R
C71 C 0.0259(3) 0.5749(2) 0.2066(2) 0.0582(11) Uani 1 1 d .
C72 C 0.0116(4) 0.5308(2) 0.1365(3) 0.0673(12) Uani 1 1 d .
H72 H 0.0712 0.5036 0.1293 0.081 Uiso 1 1 calc R
C73 C -0.0887(4) 0.5263(3) 0.0773(3) 0.0784(14) Uani 1 1 d .
H73 H -0.0962 0.4961 0.0306 0.094 Uiso 1 1 calc R
C74 C -0.1762(5) 0.5650(4) 0.0859(3) 0.105(2) Uani 1 1 d .
H74 H -0.2432 0.5633 0.0443 0.127 Uiso 1 1 calc R
C75 C -0.1663(5) 0.6061(5) 0.1550(4) 0.151(3) Uani 1 1 d .
H75 H -0.2280 0.6305 0.1627 0.181 Uiso 1 1 calc R
C76 C -0.0640(4) 0.6127(4) 0.2158(4) 0.116(2) Uani 1 1 d .
H76 H -0.0575 0.6429 0.2624 0.140 Uiso 1 1 calc R
C91 C 0.1830(10) 0.6384(5) 0.8016(12) 0.254(7) Uani 1 1 d G
H91A H 0.1068 0.6359 0.8036 0.304 Uiso 1 1 calc R
H91B H 0.2042 0.5895 0.7862 0.304 Uiso 1 1 calc R
O91 O 0.1935(10) 0.6944(10) 0.7390(5) 0.318(6) Uani 1 1 d G
C92 C 0.2533(13) 0.6594(10) 0.8816(8) 0.331(10) Uani 1 1 d G
H92A H 0.3159 0.6256 0.8986 0.397 Uiso 1 1 calc R
H92B H 0.2129 0.6581 0.9233 0.397 Uiso 1 1 calc R
C93 C 0.2906(11) 0.7350(10) 0.8720(9) 0.311(10) Uani 1 1 d G
H93A H 0.3707 0.7369 0.8854 0.373 Uiso 1 1 calc R
H93B H 0.2662 0.7694 0.9083 0.373 Uiso 1 1 calc R
C94 C 0.2390(13) 0.7543(6) 0.7820(11) 0.362(13) Uani 1 1 d G
H94A H 0.1828 0.7923 0.7780 0.435 Uiso 1 1 calc R
H94B H 0.2951 0.7744 0.7583 0.435 Uiso 1 1 calc R

loop_
_atom_site_aniso_label
_atom_site_aniso_U_11
_atom_site_aniso_U_22
_atom_site_aniso_U_33
_atom_site_aniso_U_23
_atom_site_aniso_U_13
_atom_site_aniso_U_12
Mn1 0.0504(4) 0.0487(4) 0.0321(3) 0.0020(2) 0.0041(2) 0.0013(3)
C1 0.054(2) 0.060(3) 0.041(2) 0.008(2) 0.0077(19) 0.0026(19)
O1 0.088(2) 0.074(2) 0.0595(19) -0.0240(17) 0.0064(17) -0.0033(17)
C2 0.060(3) 0.057(2) 0.043(2) 0.0033(19) 0.006(2) -0.006(2)
O2 0.088(2) 0.091(2) 0.060(2) 0.0304(17) -0.0091(18) 0.0058(18)
N1 0.0505(19) 0.0489(19) 0.0423(18) 0.0026(14) 0.0078(15) -0.0006(14)
O4 0.0495(15) 0.0490(15) 0.0329(13) -0.0003(11) 0.0070(11) 0.0045(11)
P1 0.0462(6) 0.0541(6) 0.0385(5) 0.0023(4) 0.0047(4) 0.0027(4)
C3 0.065(3) 0.057(2) 0.039(2) 0.0023(18) 0.010(2) -0.001(2)
O3 0.0574(17) 0.080(2) 0.0455(16) 0.0077(14) 0.0180(14) 0.0088(14)
C11 0.074(3) 0.050(3) 0.056(3) 0.009(2) 0.006(2) -0.004(2)
C12 0.093(4) 0.046(3) 0.094(4) -0.004(3) 0.017(3) -0.006(2)
C13 0.097(4) 0.052(3) 0.078(3) -0.020(2) 0.009(3) -0.005(2)
C14 0.072(3) 0.069(3) 0.050(3) -0.012(2) 0.004(2) -0.008(2)
C15 0.049(2) 0.052(2) 0.043(2) -0.0058(18) 0.0097(18) 0.0011(17)
C16 0.050(2) 0.057(2) 0.0325(19) -0.0035(17) 0.0080(17) 0.0037(17)
B1 0.055(3) 0.062(3) 0.042(2) 0.003(2) 0.012(2) 0.009(2)
C21 0.087(4) 0.097(4) 0.063(3) 0.022(3) 0.036(3) 0.007(3)
C22 0.246(10) 0.175(7) 0.070(4) -0.013(4) 0.079(5) -0.044(6)
C31 0.070(3) 0.069(3) 0.050(2) -0.007(2) 0.007(2) 0.018(2)
C32 0.097(4) 0.069(3) 0.080(3) 0.005(3) 0.012(3) 0.018(3)
C41 0.055(3) 0.079(3) 0.053(3) -0.002(2) 0.010(2) 0.010(2)
C42 0.058(3) 0.131(5) 0.083(4) -0.008(3) 0.014(3) 0.008(3)
C51 0.060(3) 0.053(2) 0.043(2) -0.0015(18) 0.0071(19) -0.008(2)
C52 0.077(3) 0.070(3) 0.101(4) 0.009(3) 0.036(3) -0.011(3)
C53 0.108(5) 0.089(4) 0.110(5) 0.013(4) 0.043(4) -0.030(4)
C54 0.136(5) 0.063(3) 0.067(3) 0.007(3) 0.018(4) -0.039(4)
C55 0.098(4) 0.052(3) 0.061(3) 0.001(2) -0.007(3) -0.007(3)
C56 0.071(3) 0.050(2) 0.047(2) -0.0013(19) 0.005(2) -0.004(2)
C61 0.047(2) 0.051(2) 0.054(2) 0.0041(19) 0.0121(19) 0.0028(17)
C62 0.086(3) 0.071(3) 0.077(3) 0.010(3) 0.031(3) 0.014(3)
C63 0.112(5) 0.056(3) 0.123(5) -0.007(3) 0.047(4) 0.014(3)
C64 0.103(4) 0.083(4) 0.102(5) -0.035(3) 0.041(4) 0.000(3)
C65 0.076(3) 0.101(4) 0.067(3) -0.026(3) 0.026(3) -0.009(3)
C66 0.056(3) 0.063(3) 0.056(3) -0.005(2) 0.015(2) -0.002(2)
C71 0.050(2) 0.075(3) 0.045(2) 0.005(2) 0.0053(19) 0.004(2)
C72 0.058(3) 0.071(3) 0.061(3) -0.006(2) -0.002(2) 0.005(2)
C73 0.065(3) 0.104(4) 0.055(3) -0.010(3) -0.002(2) -0.005(3)
C74 0.067(4) 0.161(6) 0.067(4) -0.025(4) -0.016(3) 0.016(4)
C75 0.070(4) 0.242(9) 0.110(5) -0.067(6) -0.024(4) 0.070(5)
C76 0.068(4) 0.182(6) 0.080(4) -0.051(4) -0.010(3) 0.042(4)
C91 0.308(19) 0.251(15) 0.229(15) 0.008(15) 0.119(16) -0.059(13)
O91 0.384(15) 0.376(17) 0.167(8) -0.001(11) 0.034(8) -0.100(12)
C92 0.37(2) 0.37(3) 0.192(16) 0.001(16) -0.016(15) -0.05(2)
C93 0.39(2) 0.238(17) 0.27(2) -0.121(15) 0.034(19) -0.076(17)
C94 0.49(3) 0.235(17) 0.29(2) 0.019(16) 0.00(2) -0.195(18)

loop_
_atom_type_symbol
_atom_type_description
_atom_type_scat_dispersion_real
_atom_type_scat_dispersion_imag
_atom_type_scat_source
C C 0.0033 0.0016 'International Tables Vol C Tables 4.2.6.8 and 6.1.1.4'
H H 0.0000 0.0000 'International Tables Vol C Tables 4.2.6.8 and 6.1.1.4'
N N 0.0061 0.0033 'International Tables Vol C Tables 4.2.6.8 and 6.1.1.4'
O O 0.0106 0.0060 'International Tables Vol C Tables 4.2.6.8 and 6.1.1.4'
P P 0.1023 0.0942 'International Tables Vol C Tables 4.2.6.8 and 6.1.1.4'
Mn Mn 0.3368 0.7283 'International Tables Vol C Tables 4.2.6.8 and 6.1.1.4'
B B 0.0013 0.0007 'International Tables Vol C Tables 4.2.6.8 and 6.1.1.4'

loop_
_geom_angle_atom_site_label_1
_geom_angle_atom_site_label_2
_geom_angle_atom_site_label_3
_geom_angle
C2 Mn1 C1 87.47(18)
C2 Mn1 C3 95.15(18)
C1 Mn1 C3 86.70(17)
C2 Mn1 N1 95.60(16)
C1 Mn1 N1 174.24(16)
C3 Mn1 N1 88.16(15)
C2 Mn1 O4 172.43(15)
C1 Mn1 O4 98.32(14)
C3 Mn1 O4 80.40(14)
N1 Mn1 O4 78.22(11)
C2 Mn1 P1 89.81(14)
C1 Mn1 P1 92.59(13)
C3 Mn1 P1 174.96(12)
N1 Mn1 P1 92.30(9)
O4 Mn1 P1 94.77(8)
O1 C1 Mn1 175.3(3)
O2 C2 Mn1 179.6(4)
C11 N1 C15 117.3(3)
C11 N1 Mn1 127.0(3)
C15 N1 Mn1 115.7(2)
C16 O4 B1 120.2(3)
C16 O4 Mn1 109.02(19)
B1 O4 Mn1 112.5(2)
C61 P1 C51 102.99(18)
C61 P1 C71 103.72(19)
C51 P1 C71 99.81(19)
C61 P1 Mn1 113.85(13)
C51 P1 Mn1 119.05(14)
C71 P1 Mn1 115.26(14)
O3 C3 C21 111.7(4)
O3 C3 Mn1 119.6(3)
C21 C3 Mn1 128.6(3)
C3 O3 B1 120.4(3)
N1 C11 C12 123.2(4)
C11 C12 C13 119.7(4)
C14 C13 C12 117.3(4)
C13 C14 C15 121.1(4)
N1 C15 C14 121.4(4)
N1 C15 C16 113.8(3)
C14 C15 C16 124.8(4)
O4 C16 C15 110.4(3)
O4 B1 O3 103.3(3)
O4 B1 C41 114.8(3)
O3 B1 C41 107.7(4)
O4 B1 C31 107.8(3)
O3 B1 C31 106.4(3)
C41 B1 C31 115.8(3)
C22 C21 C3 111.6(5)
C32 C31 B1 114.5(4)
C42 C41 B1 114.0(4)
C52 C51 C56 118.8(4)
C52 C51 P1 121.7(3)
C56 C51 P1 119.5(3)
C53 C52 C51 120.8(5)
C52 C53 C54 120.7(6)
C55 C54 C53 119.5(5)
C54 C55 C56 120.1(5)
C51 C56 C55 120.1(4)
C66 C61 C62 118.0(4)
C66 C61 P1 123.3(3)
C62 C61 P1 118.4(3)
C61 C62 C63 120.4(5)
C64 C63 C62 120.4(5)
C63 C64 C65 120.3(5)
C64 C65 C66 119.7(5)
C61 C66 C65 121.2(4)
C76 C71 C72 117.6(4)
C76 C71 P1 123.5(3)
C72 C71 P1 118.8(3)
C73 C72 C71 121.4(4)
C74 C73 C72 120.7(5)
C73 C74 C75 119.5(5)
C74 C75 C76 120.8(5)
C71 C76 C75 120.0(5)
C92 C91 O91 109.1
C94 O91 C91 106.0
C91 C92 C93 106.1
C92 C93 C94 105.1
O91 C94 C93 110.8

loop_
_geom_bond_atom_site_label_1
_geom_bond_atom_site_label_2
_geom_bond_distance
Mn1 C2 1.754(4)
Mn1 C1 1.774(4)
Mn1 C3 1.938(4)
Mn1 N1 2.053(3)
Mn1 O4 2.088(2)
Mn1 P1 2.3834(15)
C1 O1 1.168(4)
C2 O2 1.168(4)
N1 C11 1.349(5)
N1 C15 1.351(4)
O4 C16 1.425(4)
O4 B1 1.540(5)
P1 C61 1.827(4)
P1 C51 1.836(4)
P1 C71 1.844(4)
C3 O3 1.268(5)
C3 C21 1.519(6)
O3 B1 1.547(5)
C11 C12 1.355(6)
C12 C13 1.392(7)
C13 C14 1.363(6)
C14 C15 1.378(5)
C15 C16 1.500(5)
B1 C41 1.584(6)
B1 C31 1.603(6)
C21 C22 1.456(7)
C31 C32 1.524(6)
C41 C42 1.529(6)
C51 C52 1.374(6)
C51 C56 1.382(6)
C52 C53 1.357(7)
C53 C54 1.377(8)
C54 C55 1.362(7)
C55 C56 1.387(6)
C61 C66 1.372(5)
C61 C62 1.385(6)
C62 C63 1.401(7)
C63 C64 1.343(8)
C64 C65 1.374(7)
C65 C66 1.391(6)
C71 C76 1.363(6)
C71 C72 1.379(6)
C72 C73 1.369(6)
C73 C74 1.342(7)
C74 C75 1.344(8)
C75 C76 1.402(7)
C91 C92 1.4279
C91 O91 1.4781
O91 C94 1.3263
C92 C93 1.4549
C93 C94 1.4981
